data_7021327
loop_
_publ_author_name
'Heider, Silvio'
'Petzold, Holm'
'Chastanet, Guillaume'
'Schlamp, Stephan'
'R\"uffer, Tobias'
'Weber, Birgit'
'L\'etard, Jean-Fran\,cois'

_publ_section_title
;
 Biphenyl bridged hexadentate N6-ligands - a rigid ligand backbone for
 Fe(ii) spin crossover complexes.
;
_journal_issue 24
_journal_name_full 'Dalton transactions (Cambridge, England : 2003)'
_journal_page_first 8575
_journal_page_last 8584
_journal_paper_doi 10.1039/c2dt32451b
_journal_volume 42
_journal_year 2013
_chemical_formula_moiety '2(C30 H26 Fe N8), 0.5(B2 F8), 3(B F4) '
_chemical_formula_sum 'C60 H52 B4 F16 Fe2 N16'
_chemical_formula_weight 1456.12
_chemical_name_systematic
;
?
;
_space_group_IT_number 14
_symmetry_cell_setting monoclinic
_symmetry_space_group_name_Hall '-P 2yn'
_symmetry_space_group_name_H-M 'P 1 21/n 1'
_atom_sites_solution_hydrogens geom
_atom_sites_solution_primary direct
_atom_sites_solution_secondary difmap
_audit_creation_method SHELXL-97
_cell_angle_alpha 90.00
_cell_angle_beta 105.612(4)
_cell_angle_gamma 90.00
_cell_formula_units_Z 4
_cell_length_a 20.4210(9)
_cell_length_b 13.0531(4)
_cell_length_c 23.2971(9)
_cell_measurement_reflns_used 6252
_cell_measurement_temperature 91.2(3)
_cell_measurement_theta_max 24.9922
_cell_measurement_theta_min 2.9389
_cell_volume 5980.9(4)
_computing_cell_refinement
;
CrysAlisPro, Agilent Technologies,
Version 1.171.35.19 (release 27-10-2011 CrysAlis171 .NET)
(compiled Oct 27 2011,15:02:11)
;
_computing_data_collection
;
CrysAlisPro, Agilent Technologies,
Version 1.171.35.19 (release 27-10-2011 CrysAlis171 .NET)
(compiled Oct 27 2011,15:02:11)
;
_computing_data_reduction
;
CrysAlisPro, Agilent Technologies,
Version 1.171.35.19 (release 27-10-2011 CrysAlis171 .NET)
(compiled Oct 27 2011,15:02:11)
;
_computing_structure_refinement 'SHELXL-97 (Sheldrick, 1997)'
_computing_structure_solution 'SHELXS-97 (Sheldrick, 1997)'
_diffrn_ambient_temperature 91.2(3)
_diffrn_measured_fraction_theta_full 0.996
_diffrn_measured_fraction_theta_max 0.996
_diffrn_measurement_device_type 'oxford gemini s'
_diffrn_measurement_method '\w scans'
_diffrn_radiation_monochromator graphite
_diffrn_radiation_source 'fine-focus sealed tube'
_diffrn_radiation_type MoK\a
_diffrn_radiation_wavelength 0.71073
_diffrn_reflns_av_R_equivalents 0.0549
_diffrn_reflns_av_sigmaI/netI 0.0775
_diffrn_reflns_limit_h_max 23
_diffrn_reflns_limit_h_min -24
_diffrn_reflns_limit_k_max 15
_diffrn_reflns_limit_k_min -15
_diffrn_reflns_limit_l_max 27
_diffrn_reflns_limit_l_min -27
_diffrn_reflns_number 25047
_diffrn_reflns_theta_full 25.00
_diffrn_reflns_theta_max 25.00
_diffrn_reflns_theta_min 3.10
_diffrn_standards_decay_% 0
_diffrn_standards_interval_count 50
_diffrn_standards_interval_time 5
_diffrn_standards_number 2
_exptl_absorpt_coefficient_mu 0.593
_exptl_absorpt_correction_T_max 1.00000
_exptl_absorpt_correction_T_min 0.44334
_exptl_absorpt_correction_type multi-scan
_exptl_absorpt_process_details
;
CrysAlisPro, Agilent Technologies,
Version 1.171.35.19 (release 27-10-2011 CrysAlis171 .NET)
(compiled Oct 27 2011,15:02:11)
Empirical absorption correction using spherical harmonics,
implemented in SCALE3 ABSPACK scaling algorithm.
;
_exptl_crystal_colour green
_exptl_crystal_density_diffrn 1.617
_exptl_crystal_density_method 'not measured'
_exptl_crystal_description block
_exptl_crystal_F_000 2960
_exptl_crystal_size_max 0.38
_exptl_crystal_size_mid 0.24
_exptl_crystal_size_min 0.22
_refine_diff_density_max 1.714
_refine_diff_density_min -0.683
_refine_diff_density_rms 0.111
_refine_ls_extinction_method none
_refine_ls_goodness_of_fit_ref 0.890
_refine_ls_hydrogen_treatment constr
_refine_ls_matrix_type full
_refine_ls_number_parameters 929
_refine_ls_number_reflns 10501
_refine_ls_number_restraints 336
_refine_ls_restrained_S_all 0.878
_refine_ls_R_factor_all 0.1072
_refine_ls_R_factor_gt 0.0671
_refine_ls_shift/su_max 0.001
_refine_ls_shift/su_mean 0.000
_refine_ls_structure_factor_coef Fsqd
_refine_ls_weighting_details 'calc w=1/[\s^2^(Fo^2^)+(0.1072P)^2^+0.0000P] where P=(Fo^2^+2Fc^2^)/3'
_refine_ls_weighting_scheme calc
_refine_ls_wR_factor_gt 0.1592
_refine_ls_wR_factor_ref 0.1724
_reflns_number_gt 5945
_reflns_number_total 10501
_reflns_threshold_expression >2sigma(I)
_cod_data_source_file c2dt32451b.txt
_cod_data_source_block sh18190
_cod_original_sg_symbol_H-M P2(1)/n
_cod_database_code 7021327

loop_
_symmetry_equiv_pos_as_xyz
'x, y, z'
'-x+1/2, y+1/2, -z+1/2'
'-x, -y, -z'
'x-1/2, -y-1/2, z-1/2'

loop_
_atom_site_label
_atom_site_type_symbol
_atom_site_fract_x
_atom_site_fract_y
_atom_site_fract_z
_atom_site_U_iso_or_equiv
_atom_site_adp_type
_atom_site_occupancy
_atom_site_symmetry_multiplicity
_atom_site_calc_flag
_atom_site_refinement_flags
_atom_site_disorder_assembly
_atom_site_disorder_group
C30 C 0.8702(2) 0.0767(3) 0.69041(19) 0.0343(10) Uani 1 1 d . . .
H30 H 0.9014 0.0712 0.7276 0.041 Uiso 1 1 calc R . .
C29 C 0.8083(2) 0.0271(3) 0.67453(19) 0.0385(11) Uani 1 1 d . . .
H29 H 0.7908 -0.0171 0.6981 0.046 Uiso 1 1 calc R . .
C28 C 0.7781(2) 0.0558(3) 0.61779(19) 0.0345(10) Uani 1 1 d . . .
H28 H 0.7353 0.0357 0.5949 0.041 Uiso 1 1 calc R . .
C27 C 0.8205(2) 0.1642(3) 0.54510(18) 0.0294(10) Uani 1 1 d . . .
C26 C 0.7702(2) 0.1508(3) 0.49320(18) 0.0346(10) Uani 1 1 d . . .
H26 H 0.7316 0.1121 0.4919 0.042 Uiso 1 1 calc R . .
C25 C 0.7798(2) 0.1978(3) 0.44293(19) 0.0345(10) Uani 1 1 d . . .
H25 H 0.7475 0.1900 0.4065 0.041 Uiso 1 1 calc R . .
C24 C 0.8377(2) 0.2567(3) 0.44635(18) 0.0308(10) Uani 1 1 d . . .
H24 H 0.8443 0.2877 0.4124 0.037 Uiso 1 1 calc R . .
C23 C 0.8851(2) 0.2686(3) 0.50081(17) 0.0271(9) Uani 1 1 d . . .
C22 C 0.9478(2) 0.3328(3) 0.51217(16) 0.0285(9) Uani 1 1 d . . .
H22A H 0.9352 0.4047 0.5093 0.034 Uiso 1 1 calc R . .
H22B H 0.9715 0.3184 0.4822 0.034 Uiso 1 1 calc R . .
C12 C 1.0320(2) 0.4003(3) 0.60169(16) 0.0269(9) Uani 1 1 d . . .
C11 C 1.1023(2) 0.3932(4) 0.61814(17) 0.0340(10) Uani 1 1 d . . .
H11 H 1.1233 0.3337 0.6101 0.041 Uiso 1 1 calc R . .
C10 C 1.1409(2) 0.4741(4) 0.64637(18) 0.0381(11) Uani 1 1 d . . .
H10 H 1.1880 0.4680 0.6593 0.046 Uiso 1 1 calc R . .
C9 C 1.1098(2) 0.5648(4) 0.65558(17) 0.0400(12) Uani 1 1 d . . .
H9 H 1.1361 0.6206 0.6729 0.048 Uiso 1 1 calc R . .
C8 C 1.0399(2) 0.5722(3) 0.63908(17) 0.0330(10) Uani 1 1 d . . .
H8 H 1.0195 0.6335 0.6452 0.040 Uiso 1 1 calc R . .
C7 C 0.9989(2) 0.4890(3) 0.61328(16) 0.0258(9) Uani 1 1 d . . .
C1 C 0.9244(2) 0.4975(3) 0.60228(17) 0.0281(9) Uani 1 1 d . . .
C2 C 0.8900(2) 0.5792(3) 0.56749(17) 0.0298(10) Uani 1 1 d . . .
H2 H 0.9146 0.6248 0.5507 0.036 Uiso 1 1 calc R . .
C3 C 0.8213(2) 0.5935(4) 0.55761(19) 0.0379(11) Uani 1 1 d . . .
H3 H 0.7999 0.6475 0.5338 0.045 Uiso 1 1 calc R . .
C4 C 0.7840(2) 0.5280(4) 0.58283(19) 0.0394(11) Uani 1 1 d . . .
H4 H 0.7375 0.5383 0.5765 0.047 Uiso 1 1 calc R . .
C5 C 0.8157(2) 0.4470(3) 0.61754(18) 0.0321(10) Uani 1 1 d . . .
H5 H 0.7905 0.4028 0.6345 0.039 Uiso 1 1 calc R . .
C6 C 0.8848(2) 0.4314(3) 0.62714(16) 0.0257(9) Uani 1 1 d . . .
C13 C 0.9676(2) 0.3740(3) 0.72045(17) 0.0290(10) Uani 1 1 d . . .
H13A H 0.9453 0.3831 0.7520 0.035 Uiso 1 1 calc R . .
H13B H 0.9888 0.4385 0.7150 0.035 Uiso 1 1 calc R . .
C14 C 1.0210(2) 0.2924(3) 0.73797(18) 0.0305(10) Uani 1 1 d . . .
C15 C 1.0710(2) 0.2850(4) 0.79160(19) 0.0401(12) Uani 1 1 d . . .
H15 H 1.0725 0.3313 0.8223 0.048 Uiso 1 1 calc R . .
C16 C 1.1191(2) 0.2064(4) 0.7984(2) 0.0406(12) Uani 1 1 d . . .
H16 H 1.1533 0.2008 0.8339 0.049 Uiso 1 1 calc R . .
C17 C 1.1163(2) 0.1377(4) 0.7536(2) 0.0410(12) Uani 1 1 d . . .
H17 H 1.1487 0.0861 0.7578 0.049 Uiso 1 1 calc R . .
C18 C 1.0651(2) 0.1465(4) 0.70248(18) 0.0320(10) Uani 1 1 d . . .
C19 C 1.0816(2) -0.0093(4) 0.6431(2) 0.0389(11) Uani 1 1 d . . .
H19 H 1.1212 -0.0380 0.6671 0.047 Uiso 1 1 calc R . .
C20 C 1.0415(2) -0.0483(4) 0.59133(19) 0.0393(11) Uani 1 1 d . . .
H20 H 1.0483 -0.1092 0.5730 0.047 Uiso 1 1 calc R . .
C21 C 0.9883(2) 0.0208(4) 0.57106(19) 0.0395(11) Uani 1 1 d . . .
H21 H 0.9532 0.0125 0.5365 0.047 Uiso 1 1 calc R . .
C51 C 0.4735(3) 0.9635(4) 0.4072(2) 0.0485(13) Uani 1 1 d . . .
H51 H 0.5024 0.9785 0.4445 0.058 Uiso 1 1 calc R . .
C50 C 0.4168(3) 1.0217(4) 0.3766(2) 0.0526(14) Uani 1 1 d . . .
H50 H 0.4018 1.0819 0.3903 0.063 Uiso 1 1 calc R . .
C49 C 0.3880(3) 0.9754(4) 0.3240(2) 0.0477(13) Uani 1 1 d . . .
H49 H 0.3494 0.9965 0.2950 0.057 Uiso 1 1 calc R . .
C48 C 0.4253(2) 0.8221(4) 0.27715(19) 0.0356(11) Uani 1 1 d . . .
C47 C 0.3795(2) 0.8184(4) 0.2209(2) 0.0472(14) Uani 1 1 d . . .
H47 H 0.3439 0.8651 0.2099 0.057 Uiso 1 1 calc R . .
C46 C 0.3884(3) 0.7439(4) 0.1822(2) 0.0486(13) Uani 1 1 d . . .
H46 H 0.3584 0.7394 0.1444 0.058 Uiso 1 1 calc R . .
C45 C 0.4411(2) 0.6764(4) 0.19893(19) 0.0428(12) Uani 1 1 d . . .
H45 H 0.4480 0.6269 0.1724 0.051 Uiso 1 1 calc R . .
C44 C 0.4838(2) 0.6824(4) 0.25540(18) 0.0316(10) Uani 1 1 d . . .
C43 C 0.5409(2) 0.6101(3) 0.28128(17) 0.0317(10) Uani 1 1 d . . .
H43A H 0.5225 0.5445 0.2889 0.038 Uiso 1 1 calc R . .
H43B H 0.5672 0.5992 0.2528 0.038 Uiso 1 1 calc R . .
C36 C 0.6203(2) 0.5712(3) 0.37904(17) 0.0278(9) Uani 1 1 d . . .
C35 C 0.6901(2) 0.5666(4) 0.39383(18) 0.0338(10) Uani 1 1 d . . .
H35 H 0.7143 0.6135 0.3775 0.041 Uiso 1 1 calc R . .
C34 C 0.7245(2) 0.4927(4) 0.43292(19) 0.0418(12) Uani 1 1 d . . .
H34 H 0.7718 0.4902 0.4430 0.050 Uiso 1 1 calc R . .
C33 C 0.6890(2) 0.4225(4) 0.4570(2) 0.0434(12) Uani 1 1 d . . .
H33 H 0.7121 0.3723 0.4830 0.052 Uiso 1 1 calc R . .
C32 C 0.6191(2) 0.4269(3) 0.44250(18) 0.0336(10) Uani 1 1 d . . .
H32 H 0.5953 0.3791 0.4586 0.040 Uiso 1 1 calc R . .
C31 C 0.5832(2) 0.5026(3) 0.40369(16) 0.0266(9) Uani 1 1 d . . .
C37 C 0.5070(2) 0.5001(3) 0.38754(16) 0.0280(10) Uani 1 1 d . . .
C38 C 0.4743(2) 0.4094(4) 0.36354(17) 0.0354(11) Uani 1 1 d . . .
H38 H 0.5006 0.3522 0.3612 0.042 Uiso 1 1 calc R . .
C39 C 0.4052(3) 0.4018(4) 0.34345(18) 0.0439(12) Uani 1 1 d . . .
H39 H 0.3851 0.3404 0.3277 0.053 Uiso 1 1 calc R . .
C40 C 0.3652(2) 0.4863(5) 0.34665(19) 0.0476(14) Uani 1 1 d . . .
H40 H 0.3182 0.4828 0.3313 0.057 Uiso 1 1 calc R . .
C41 C 0.3957(2) 0.5768(4) 0.37304(18) 0.0401(12) Uani 1 1 d . . .
H41 H 0.3688 0.6326 0.3767 0.048 Uiso 1 1 calc R . .
C42 C 0.4664(2) 0.5835(3) 0.39396(17) 0.0272(9) Uani 1 1 d . . .
C52 C 0.5408(2) 0.6655(3) 0.48272(17) 0.0299(10) Uani 1 1 d . . .
H52A H 0.5149 0.6816 0.5108 0.036 Uiso 1 1 calc R . .
H52B H 0.5555 0.5947 0.4890 0.036 Uiso 1 1 calc R . .
C53 C 0.6016(2) 0.7332(3) 0.49420(17) 0.0260(9) Uani 1 1 d . . .
C54 C 0.6494(2) 0.7476(3) 0.54790(18) 0.0295(10) Uani 1 1 d . . .
H54 H 0.6451 0.7137 0.5818 0.035 Uiso 1 1 calc R . .
C55 C 0.7037(2) 0.8121(3) 0.55150(18) 0.0315(10) Uani 1 1 d . . .
H55 H 0.7359 0.8222 0.5878 0.038 Uiso 1 1 calc R . .
C56 C 0.7105(2) 0.8622(3) 0.50089(17) 0.0296(10) Uani 1 1 d . . .
H56 H 0.7471 0.9054 0.5023 0.036 Uiso 1 1 calc R . .
C57 C 0.6610(2) 0.8456(3) 0.44874(17) 0.0290(10) Uani 1 1 d . . .
C58 C 0.7021(2) 0.9533(3) 0.37543(18) 0.0352(11) Uani 1 1 d . . .
H58 H 0.7433 0.9780 0.3990 0.042 Uiso 1 1 calc R . .
C59 C 0.6736(2) 0.9751(3) 0.31644(18) 0.0354(11) Uani 1 1 d . . .
H59 H 0.6909 1.0177 0.2921 0.043 Uiso 1 1 calc R . .
C60 C 0.6128(2) 0.9195(3) 0.30081(18) 0.0327(10) Uani 1 1 d . . .
H60 H 0.5825 0.9194 0.2630 0.039 Uiso 1 1 calc R . .
N8 N 0.87966(17) 0.1335(3) 0.64572(14) 0.0293(8) Uani 1 1 d . . .
N7 N 0.82174(18) 0.1195(3) 0.60038(14) 0.0329(9) Uani 1 1 d . . .
N6 N 0.87640(17) 0.2207(3) 0.54935(14) 0.0270(8) Uani 1 1 d . . .
N1 N 0.91603(16) 0.3452(3) 0.66387(13) 0.0265(8) Uani 1 1 d . . .
H1N H 0.8813 0.3191 0.6769 0.032 Uiso 1 1 calc R . .
N4 N 0.99475(17) 0.1010(3) 0.60819(15) 0.0312(8) Uani 1 1 d . . .
N3 N 1.05149(17) 0.0813(3) 0.65270(15) 0.0322(8) Uani 1 1 d . . .
N2 N 1.01740(17) 0.2213(3) 0.69473(15) 0.0298(8) Uani 1 1 d . . .
N5 N 0.99400(17) 0.3112(3) 0.57295(14) 0.0279(8) Uani 1 1 d . . .
H5N H 1.0264 0.2690 0.5658 0.034 Uiso 1 1 calc R . .
N12 N 0.47846(18) 0.8842(3) 0.37389(15) 0.0345(9) Uani 1 1 d . . .
N11 N 0.42706(18) 0.8918(3) 0.32204(17) 0.0399(10) Uani 1 1 d . . .
N10 N 0.47715(17) 0.7555(3) 0.29401(15) 0.0304(8) Uani 1 1 d . . .
N9 N 0.58605(16) 0.6508(3) 0.33772(13) 0.0266(8) Uani 1 1 d . . .
H9N H 0.6205 0.6811 0.3260 0.032 Uiso 1 1 calc R . .
N16 N 0.60382(17) 0.8669(3) 0.34685(14) 0.0280(8) Uani 1 1 d . . .
N15 N 0.65937(18) 0.8893(3) 0.39283(14) 0.0294(8) Uani 1 1 d . . .
N14 N 0.60753(17) 0.7846(3) 0.44496(14) 0.0262(8) Uani 1 1 d . . .
N13 N 0.49665(17) 0.6779(3) 0.42083(14) 0.0310(8) Uani 1 1 d . . .
H13N H 0.4608 0.7155 0.4253 0.037 Uiso 1 1 calc R . .
F1 F 0.84106(13) 0.2788(2) 0.74463(11) 0.0439(7) Uani 1 1 d U . .
F2 F 0.72944(17) 0.2443(3) 0.70800(15) 0.0821(11) Uani 1 1 d U . .
F3 F 0.76299(16) 0.4013(2) 0.74006(13) 0.0670(9) Uani 1 1 d U . .
F4 F 0.77373(14) 0.2735(3) 0.80684(12) 0.0584(9) Uani 1 1 d U . .
F5 F 0.82742(14) 0.7722(2) 0.45720(11) 0.0481(7) Uani 1 1 d U . .
F6 F 0.93731(13) 0.8227(2) 0.48875(12) 0.0514(7) Uani 1 1 d U . .
F7 F 0.85287(13) 0.9417(2) 0.47221(11) 0.0463(7) Uani 1 1 d U . .
F8 F 0.87070(12) 0.8348(2) 0.55187(10) 0.0432(7) Uani 1 1 d U . .
F9 F 0.38019(17) 0.7758(2) 0.46954(12) 0.0614(9) Uani 1 1 d U . .
F10 F 0.38844(13) 0.8162(2) 0.56608(11) 0.0456(7) Uani 1 1 d U . .
F11 F 0.37892(13) 0.9412(2) 0.49777(12) 0.0481(7) Uani 1 1 d U . .
F12 F 0.47680(14) 0.8459(2) 0.52569(14) 0.0634(9) Uani 1 1 d U . .
B4 B 0.2170(9) 0.8049(17) 0.7457(9) 0.038(5) Uani 0.50(3) 1 d PDU A 1
F13 F 0.2332(6) 0.7596(17) 0.6985(7) 0.057(4) Uani 0.50(3) 1 d PDU A 1
F14 F 0.1537(8) 0.7747(7) 0.7501(7) 0.054(4) Uani 0.50(3) 1 d PDU A 1
F15 F 0.2186(11) 0.9096(13) 0.7443(10) 0.054(5) Uani 0.50(3) 1 d PDU A 1
F16 F 0.2649(9) 0.7706(7) 0.7938(4) 0.071(4) Uani 0.50(3) 1 d PDU A 1
B4' B 0.2012(10) 0.8082(18) 0.7416(10) 0.032(4) Uani 0.50(3) 1 d PU A 2
F13' F 0.2320(9) 0.7816(18) 0.7018(8) 0.080(5) Uani 0.50(3) 1 d PDU A 2
F14' F 0.1331(4) 0.7836(6) 0.7154(9) 0.057(4) Uani 0.50(3) 1 d PDU A 2
F15' F 0.2043(10) 0.9192(11) 0.7478(8) 0.036(3) Uani 0.50(3) 1 d PDU A 2
F16' F 0.2180(11) 0.7719(5) 0.7971(3) 0.061(5) Uani 0.50(3) 1 d PDU A 2
Fe1 Fe 0.94654(3) 0.22344(5) 0.62294(2) 0.02611(18) Uani 1 1 d . . .
Fe2 Fe 0.54135(3) 0.76996(5) 0.37017(2) 0.02620(18) Uani 1 1 d . . .
B1 B 0.7759(3) 0.2965(4) 0.7502(2) 0.0379(13) Uani 1 1 d U . .
B2 B 0.4053(3) 0.8441(4) 0.5151(3) 0.0425(13) Uani 1 1 d U . .
B3 B 0.8724(3) 0.8424(4) 0.4921(2) 0.0363(12) Uani 1 1 d U . .

loop_
_atom_site_aniso_label
_atom_site_aniso_U_11
_atom_site_aniso_U_22
_atom_site_aniso_U_33
_atom_site_aniso_U_23
_atom_site_aniso_U_13
_atom_site_aniso_U_12
C30 0.055(3) 0.022(2) 0.031(2) 0.0021(19) 0.019(2) 0.008(2)
C29 0.065(3) 0.019(2) 0.039(3) -0.002(2) 0.027(2) -0.004(2)
C28 0.047(3) 0.023(2) 0.037(3) -0.002(2) 0.018(2) -0.009(2)
C27 0.041(2) 0.020(2) 0.029(2) -0.0006(18) 0.0129(19) -0.003(2)
C26 0.045(3) 0.021(2) 0.035(2) -0.0030(19) 0.006(2) -0.007(2)
C25 0.043(3) 0.025(3) 0.030(2) 0.0027(19) 0.0019(19) -0.002(2)
C24 0.043(3) 0.022(2) 0.028(2) 0.0006(18) 0.0105(19) 0.001(2)
C23 0.036(2) 0.017(2) 0.029(2) 0.0014(18) 0.0102(18) 0.0027(19)
C22 0.044(2) 0.020(2) 0.021(2) -0.0009(17) 0.0076(18) -0.001(2)
C12 0.037(2) 0.024(2) 0.021(2) 0.0007(17) 0.0096(18) -0.0038(19)
C11 0.040(3) 0.035(3) 0.028(2) 0.001(2) 0.0116(19) 0.002(2)
C10 0.037(3) 0.051(3) 0.029(2) 0.003(2) 0.0118(19) -0.005(2)
C9 0.049(3) 0.052(3) 0.019(2) -0.001(2) 0.009(2) -0.027(3)
C8 0.050(3) 0.026(2) 0.024(2) -0.0013(19) 0.0117(19) -0.010(2)
C7 0.036(2) 0.021(2) 0.021(2) 0.0004(17) 0.0089(17) -0.0049(19)
C1 0.041(2) 0.017(2) 0.027(2) -0.0038(18) 0.0108(18) -0.0011(19)
C2 0.045(3) 0.018(2) 0.031(2) 0.0021(18) 0.0182(19) 0.000(2)
C3 0.047(3) 0.031(3) 0.037(3) 0.009(2) 0.013(2) 0.007(2)
C4 0.034(2) 0.039(3) 0.045(3) 0.005(2) 0.010(2) 0.007(2)
C5 0.038(3) 0.023(2) 0.037(2) 0.0047(19) 0.013(2) -0.003(2)
C6 0.038(2) 0.017(2) 0.022(2) -0.0006(17) 0.0074(17) 0.0050(18)
C13 0.039(2) 0.026(2) 0.025(2) -0.0019(18) 0.0135(18) -0.006(2)
C14 0.036(2) 0.028(3) 0.026(2) 0.0080(19) 0.0049(18) -0.006(2)
C15 0.053(3) 0.040(3) 0.027(2) -0.003(2) 0.009(2) -0.017(2)
C16 0.039(3) 0.038(3) 0.037(3) 0.014(2) -0.002(2) -0.010(2)
C17 0.043(3) 0.035(3) 0.044(3) 0.004(2) 0.009(2) -0.008(2)
C18 0.032(2) 0.032(3) 0.031(2) 0.010(2) 0.0075(19) -0.003(2)
C19 0.046(3) 0.025(3) 0.051(3) 0.010(2) 0.022(2) 0.009(2)
C20 0.059(3) 0.027(3) 0.036(3) -0.002(2) 0.020(2) 0.006(2)
C21 0.064(3) 0.027(3) 0.032(2) -0.002(2) 0.020(2) 0.007(2)
C51 0.084(4) 0.027(3) 0.047(3) 0.005(2) 0.039(3) 0.010(3)
C50 0.075(4) 0.025(3) 0.070(4) 0.012(3) 0.041(3) 0.020(3)
C49 0.056(3) 0.038(3) 0.055(3) 0.021(3) 0.026(3) 0.017(3)
C48 0.040(3) 0.038(3) 0.033(3) 0.009(2) 0.018(2) 0.003(2)
C47 0.034(3) 0.048(3) 0.056(3) 0.032(3) 0.006(2) -0.005(2)
C46 0.055(3) 0.054(4) 0.033(3) 0.004(3) 0.006(2) -0.018(3)
C45 0.045(3) 0.049(3) 0.030(3) 0.007(2) 0.004(2) -0.012(3)
C44 0.038(2) 0.030(3) 0.029(2) 0.002(2) 0.0125(19) -0.011(2)
C43 0.046(3) 0.026(2) 0.024(2) 0.0011(18) 0.0118(19) -0.007(2)
C36 0.039(2) 0.020(2) 0.027(2) -0.0016(18) 0.0124(18) 0.0048(19)
C35 0.040(3) 0.028(3) 0.036(2) 0.001(2) 0.016(2) 0.002(2)
C34 0.039(3) 0.047(3) 0.039(3) 0.004(2) 0.011(2) 0.010(2)
C33 0.058(3) 0.034(3) 0.042(3) 0.009(2) 0.020(2) 0.014(2)
C32 0.050(3) 0.019(2) 0.037(2) 0.0040(19) 0.022(2) 0.002(2)
C31 0.040(2) 0.017(2) 0.024(2) 0.0003(17) 0.0119(18) 0.0017(19)
C37 0.041(2) 0.023(2) 0.022(2) 0.0015(18) 0.0119(18) -0.005(2)
C38 0.057(3) 0.028(3) 0.026(2) -0.0018(19) 0.019(2) -0.013(2)
C39 0.060(3) 0.046(3) 0.027(2) -0.001(2) 0.012(2) -0.022(3)
C40 0.042(3) 0.065(4) 0.034(3) 0.014(3) 0.006(2) -0.023(3)
C41 0.042(3) 0.051(3) 0.031(2) 0.016(2) 0.016(2) 0.010(2)
C42 0.035(2) 0.023(2) 0.024(2) 0.0033(18) 0.0075(18) -0.0022(19)
C52 0.048(3) 0.017(2) 0.028(2) -0.0020(18) 0.0145(19) 0.001(2)
C53 0.042(2) 0.014(2) 0.027(2) -0.0024(17) 0.0169(19) 0.0008(19)
C54 0.046(3) 0.021(2) 0.025(2) 0.0020(17) 0.0159(19) 0.005(2)
C55 0.044(3) 0.028(2) 0.022(2) -0.0019(19) 0.0092(18) 0.002(2)
C56 0.039(2) 0.023(2) 0.027(2) 0.0014(18) 0.0101(19) 0.0010(19)
C57 0.046(3) 0.019(2) 0.026(2) 0.0007(18) 0.0150(19) -0.001(2)
C58 0.051(3) 0.026(3) 0.032(2) -0.002(2) 0.016(2) -0.005(2)
C59 0.061(3) 0.022(2) 0.030(2) 0.0002(19) 0.023(2) -0.005(2)
C60 0.049(3) 0.023(2) 0.029(2) 0.0079(19) 0.016(2) 0.007(2)
N8 0.046(2) 0.0155(18) 0.0291(19) 0.0028(15) 0.0154(16) 0.0009(16)
N7 0.047(2) 0.026(2) 0.0256(19) -0.0003(16) 0.0082(17) -0.0056(17)
N6 0.042(2) 0.0155(18) 0.0264(18) -0.0008(15) 0.0143(15) -0.0003(16)
N1 0.0369(19) 0.0170(19) 0.0267(18) 0.0013(14) 0.0105(15) -0.0034(15)
N4 0.040(2) 0.023(2) 0.033(2) 0.0032(16) 0.0134(17) -0.0007(17)
N3 0.039(2) 0.027(2) 0.033(2) 0.0016(17) 0.0130(16) 0.0023(17)
N2 0.039(2) 0.025(2) 0.0298(19) 0.0060(16) 0.0167(16) 0.0037(17)
N5 0.040(2) 0.0177(18) 0.0240(18) 0.0000(14) 0.0059(15) 0.0011(16)
N12 0.051(2) 0.025(2) 0.034(2) 0.0013(17) 0.0231(18) 0.0014(18)
N11 0.039(2) 0.033(2) 0.051(2) 0.019(2) 0.0173(19) 0.0087(19)
N10 0.0333(19) 0.031(2) 0.032(2) 0.0102(17) 0.0169(16) 0.0001(17)
N9 0.0394(19) 0.0179(19) 0.0223(18) -0.0014(14) 0.0082(15) -0.0015(15)
N16 0.042(2) 0.0183(19) 0.0219(18) -0.0001(15) 0.0061(15) -0.0001(16)
N15 0.050(2) 0.0185(19) 0.0220(18) 0.0044(15) 0.0126(16) -0.0017(17)
N14 0.041(2) 0.0161(18) 0.0247(18) -0.0033(14) 0.0143(15) -0.0023(16)
N13 0.042(2) 0.023(2) 0.031(2) 0.0038(16) 0.0150(16) 0.0044(17)
F1 0.0514(15) 0.0339(16) 0.0555(17) 0.0132(13) 0.0300(13) 0.0106(13)
F2 0.077(2) 0.087(3) 0.073(2) -0.034(2) 0.0030(18) -0.002(2)
F3 0.096(2) 0.0415(19) 0.071(2) 0.0088(16) 0.0347(17) 0.0310(17)
F4 0.0525(17) 0.089(3) 0.0396(15) 0.0186(15) 0.0232(13) 0.0127(16)
F5 0.0659(18) 0.0368(16) 0.0429(15) -0.0097(13) 0.0167(13) -0.0086(14)
F6 0.0555(17) 0.0395(17) 0.0673(19) -0.0026(15) 0.0303(14) 0.0062(14)
F7 0.0573(17) 0.0249(15) 0.0612(17) 0.0083(13) 0.0239(13) 0.0014(13)
F8 0.0543(16) 0.0432(17) 0.0360(14) -0.0059(12) 0.0189(12) -0.0068(13)
F9 0.112(3) 0.0317(17) 0.0397(16) -0.0043(13) 0.0183(16) 0.0028(16)
F10 0.0655(18) 0.0378(16) 0.0371(15) -0.0021(12) 0.0198(13) -0.0047(14)
F11 0.0636(17) 0.0223(15) 0.0690(18) 0.0065(13) 0.0360(14) 0.0072(13)
F12 0.0592(18) 0.0417(19) 0.098(2) 0.0056(17) 0.0360(16) 0.0127(15)
B4 0.055(9) 0.030(7) 0.035(8) -0.003(7) 0.021(7) -0.003(8)
F13 0.037(5) 0.080(10) 0.056(6) -0.036(5) 0.017(4) 0.001(4)
F14 0.075(7) 0.037(4) 0.068(9) -0.020(5) 0.052(7) -0.020(5)
F15 0.053(10) 0.028(5) 0.090(8) 0.012(4) 0.036(6) 0.000(5)
F16 0.086(9) 0.053(5) 0.057(4) -0.003(3) -0.012(5) 0.019(5)
B4' 0.041(7) 0.022(7) 0.038(7) 0.006(6) 0.019(6) 0.010(6)
F13' 0.121(9) 0.070(9) 0.078(7) -0.031(6) 0.078(8) -0.019(6)
F14' 0.039(4) 0.025(4) 0.098(10) -0.019(5) 0.005(4) -0.003(3)
F15' 0.024(6) 0.021(4) 0.054(6) 0.008(3) -0.003(5) 0.002(4)
F16' 0.128(14) 0.023(3) 0.033(3) 0.008(3) 0.021(5) 0.005(5)
Fe1 0.0402(4) 0.0175(3) 0.0223(3) 0.0004(2) 0.0113(3) 0.0007(3)
Fe2 0.0398(4) 0.0172(3) 0.0238(3) 0.0016(2) 0.0123(3) 0.0023(3)
B1 0.051(3) 0.030(3) 0.034(3) 0.000(2) 0.014(2) 0.013(3)
B2 0.061(3) 0.024(3) 0.046(3) 0.003(2) 0.020(3) 0.001(3)
B3 0.043(3) 0.023(3) 0.045(3) 0.002(2) 0.017(2) 0.002(2)

loop_
_atom_type_symbol
_atom_type_description
_atom_type_scat_dispersion_real
_atom_type_scat_dispersion_imag
_atom_type_scat_source
C C 0.0033 0.0016 'International Tables Vol C Tables 4.2.6.8 and 6.1.1.4'
N N 0.0061 0.0033 'International Tables Vol C Tables 4.2.6.8 and 6.1.1.4'
F F 0.0171 0.0103 'International Tables Vol C Tables 4.2.6.8 and 6.1.1.4'
Fe Fe 0.3463 0.8444 'International Tables Vol C Tables 4.2.6.8 and 6.1.1.4'
B B 0.0013 0.0007 'International Tables Vol C Tables 4.2.6.8 and 6.1.1.4'
H H 0.0000 0.0000 'International Tables Vol C Tables 4.2.6.8 and 6.1.1.4'

loop_
_geom_angle_atom_site_label_1
_geom_angle_atom_site_label_2
_geom_angle_atom_site_label_3
_geom_angle
N8 C30 C29 111.5(4)
N8 C30 H30 124.2
C29 C30 H30 124.2
C28 C29 C30 106.0(4)
C28 C29 H29 127.0
C30 C29 H29 127.0
C29 C28 N7 107.4(4)
C29 C28 H28 126.3
N7 C28 H28 126.3
N6 C27 C26 123.9(4)
N6 C27 N7 110.8(3)
C26 C27 N7 125.3(4)
C27 C26 C25 116.5(4)
C27 C26 H26 121.8
C25 C26 H26 121.8
C26 C25 C24 120.6(4)
C26 C25 H25 119.7
C24 C25 H25 119.7
C23 C24 C25 119.2(4)
C23 C24 H24 120.4
C25 C24 H24 120.4
N6 C23 C24 120.1(4)
N6 C23 C22 114.4(3)
C24 C23 C22 125.5(4)
C23 C22 N5 110.7(3)
C23 C22 H22A 109.5
N5 C22 H22A 109.5
C23 C22 H22B 109.5
N5 C22 H22B 109.5
H22A C22 H22B 108.1
C11 C12 C7 121.3(4)
C11 C12 N5 117.2(4)
C7 C12 N5 121.5(3)
C10 C11 C12 120.0(4)
C10 C11 H11 120.0
C12 C11 H11 120.0
C11 C10 C9 120.1(4)
C11 C10 H10 120.0
C9 C10 H10 120.0
C8 C9 C10 120.0(4)
C8 C9 H9 120.0
C10 C9 H9 120.0
C9 C8 C7 121.2(4)
C9 C8 H8 119.4
C7 C8 H8 119.4
C12 C7 C8 117.3(4)
C12 C7 C1 123.7(4)
C8 C7 C1 118.9(4)
C2 C1 C6 116.7(4)
C2 C1 C7 119.2(4)
C6 C1 C7 124.1(4)
C3 C2 C1 121.9(4)
C3 C2 H2 119.0
C1 C2 H2 119.0
C2 C3 C4 120.2(4)
C2 C3 H3 119.9
C4 C3 H3 119.9
C3 C4 C5 119.8(4)
C3 C4 H4 120.1
C5 C4 H4 120.1
C4 C5 C6 120.4(4)
C4 C5 H5 119.8
C6 C5 H5 119.8
C5 C6 C1 121.1(4)
C5 C6 N1 118.4(3)
C1 C6 N1 120.5(3)
N1 C13 C14 110.4(3)
N1 C13 H13A 109.6
C14 C13 H13A 109.6
N1 C13 H13B 109.6
C14 C13 H13B 109.6
H13A C13 H13B 108.1
N2 C14 C15 120.0(4)
N2 C14 C13 113.2(3)
C15 C14 C13 126.8(4)
C14 C15 C16 118.5(4)
C14 C15 H15 120.8
C16 C15 H15 120.8
C17 C16 C15 120.7(4)
C17 C16 H16 119.7
C15 C16 H16 119.7
C18 C17 C16 118.5(5)
C18 C17 H17 120.7
C16 C17 H17 120.7
N2 C18 C17 122.1(4)
N2 C18 N3 110.5(3)
C17 C18 N3 127.3(4)
C20 C19 N3 106.1(4)
C20 C19 H19 127.0
N3 C19 H19 127.0
C19 C20 C21 106.7(4)
C19 C20 H20 126.7
C21 C20 H20 126.7
N4 C21 C20 110.8(4)
N4 C21 H21 124.6
C20 C21 H21 124.6
N12 C51 C50 108.0(5)
N12 C51 H51 126.0
C50 C51 H51 126.0
C49 C50 C51 108.4(5)
C49 C50 H50 125.8
C51 C50 H50 125.8
C50 C49 N11 105.8(4)
C50 C49 H49 127.1
N11 C49 H49 127.1
N10 C48 N11 110.3(4)
N10 C48 C47 122.0(5)
N11 C48 C47 127.7(5)
C46 C47 C48 118.0(5)
C46 C47 H47 121.0
C48 C47 H47 121.0
C45 C46 C47 120.3(5)
C45 C46 H46 119.9
C47 C46 H46 119.9
C46 C45 C44 119.1(5)
C46 C45 H45 120.5
C44 C45 H45 120.5
N10 C44 C45 122.1(4)
N10 C44 C43 112.8(3)
C45 C44 C43 125.2(4)
N9 C43 C44 111.2(3)
N9 C43 H43A 109.4
C44 C43 H43A 109.4
N9 C43 H43B 109.4
C44 C43 H43B 109.4
H43A C43 H43B 108.0
C35 C36 C31 120.7(4)
C35 C36 N9 118.5(4)
C31 C36 N9 120.8(3)
C36 C35 C34 120.3(4)
C36 C35 H35 119.9
C34 C35 H35 119.9
C33 C34 C35 120.2(4)
C33 C34 H34 119.9
C35 C34 H34 119.9
C32 C33 C34 119.8(4)
C32 C33 H33 120.1
C34 C33 H33 120.1
C33 C32 C31 121.0(4)
C33 C32 H32 119.5
C31 C32 H32 119.5
C36 C31 C32 118.0(4)
C36 C31 C37 123.6(3)
C32 C31 C37 118.2(4)
C38 C37 C42 117.9(4)
C38 C37 C31 118.0(4)
C42 C37 C31 124.1(4)
C39 C38 C37 122.4(5)
C39 C38 H38 118.8
C37 C38 H38 118.8
C38 C39 C40 119.5(5)
C38 C39 H39 120.2
C40 C39 H39 120.2
C39 C40 C41 119.8(4)
C39 C40 H40 120.1
C41 C40 H40 120.1
C42 C41 C40 120.2(5)
C42 C41 H41 119.9
C40 C41 H41 119.9
C41 C42 C37 120.0(4)
C41 C42 N13 119.1(4)
C37 C42 N13 120.9(3)
C53 C52 N13 111.6(3)
C53 C52 H52A 109.3
N13 C52 H52A 109.3
C53 C52 H52B 109.3
N13 C52 H52B 109.3
H52A C52 H52B 108.0
N14 C53 C54 119.8(4)
N14 C53 C52 113.6(3)
C54 C53 C52 126.7(4)
C55 C54 C53 120.1(4)
C55 C54 H54 120.0
C53 C54 H54 120.0
C54 C55 C56 119.9(4)
C54 C55 H55 120.0
C56 C55 H55 120.0
C57 C56 C55 117.4(4)
C57 C56 H56 121.3
C55 C56 H56 121.3
N14 C57 C56 123.1(4)
N14 C57 N15 111.3(3)
C56 C57 N15 125.5(4)
N15 C58 C59 107.2(4)
N15 C58 H58 126.4
C59 C58 H58 126.4
C58 C59 C60 105.2(4)
C58 C59 H59 127.4
C60 C59 H59 127.4
N16 C60 C59 111.3(4)
N16 C60 H60 124.3
C59 C60 H60 124.3
C30 N8 N7 104.6(3)
C30 N8 Fe1 142.6(3)
N7 N8 Fe1 112.8(2)
C28 N7 N8 110.6(3)
C28 N7 C27 132.5(4)
N8 N7 C27 116.7(3)
C27 N6 C23 119.7(3)
C27 N6 Fe1 119.6(3)
C23 N6 Fe1 120.5(3)
C6 N1 C13 114.6(3)
C6 N1 Fe1 118.0(2)
C13 N1 Fe1 112.2(2)
C6 N1 H1N 103.2
C13 N1 H1N 103.2
Fe1 N1 H1N 103.2
C21 N4 N3 105.1(4)
C21 N4 Fe1 141.7(3)
N3 N4 Fe1 112.8(3)
N4 N3 C19 111.4(4)
N4 N3 C18 117.1(3)
C19 N3 C18 131.0(4)
C14 N2 C18 120.0(4)
C14 N2 Fe1 121.4(3)
C18 N2 Fe1 118.6(3)
C12 N5 C22 113.9(3)
C12 N5 Fe1 117.3(2)
C22 N5 Fe1 111.5(2)
C12 N5 H5N 104.1
C22 N5 H5N 104.1
Fe1 N5 H5N 104.1
C51 N12 N11 107.5(4)
C51 N12 Fe2 140.5(4)
N11 N12 Fe2 111.5(3)
C49 N11 N12 110.2(4)
C49 N11 C48 131.2(4)
N12 N11 C48 118.5(4)
C44 N10 C48 118.5(4)
C44 N10 Fe2 121.6(3)
C48 N10 Fe2 119.8(3)
C36 N9 C43 113.7(3)
C36 N9 Fe2 118.6(2)
C43 N9 Fe2 111.5(2)
C36 N9 H9N 103.6
C43 N9 H9N 103.6
Fe2 N9 H9N 103.6
C60 N16 N15 104.9(3)
C60 N16 Fe2 142.6(3)
N15 N16 Fe2 112.5(2)
C58 N15 N16 111.5(3)
C58 N15 C57 132.1(4)
N16 N15 C57 116.4(3)
C57 N14 C53 119.6(3)
C57 N14 Fe2 119.1(3)
C53 N14 Fe2 121.3(3)
C42 N13 C52 113.8(3)
C42 N13 Fe2 116.9(2)
C52 N13 Fe2 111.8(2)
C42 N13 H13N 104.2
C52 N13 H13N 104.2
Fe2 N13 H13N 104.2
F16 B4 F13 104.2(15)
F16 B4 F15 109.6(16)
F13 B4 F15 113.6(17)
F16 B4 F14 109.1(14)
F13 B4 F14 111.8(15)
F15 B4 F14 108.5(16)
F13' B4' F16' 123.4(19)
F13' B4' F14' 104.1(17)
F16' B4' F14' 107.9(15)
F13' B4' F15' 108.7(17)
F16' B4' F15' 105.3(17)
F14' B4' F15' 106.4(15)
N2 Fe1 N6 177.69(15)
N2 Fe1 N4 80.92(15)
N6 Fe1 N4 96.78(14)
N2 Fe1 N8 99.96(14)
N6 Fe1 N8 79.93(14)
N4 Fe1 N8 88.79(14)
N2 Fe1 N1 81.67(14)
N6 Fe1 N1 100.63(13)
N4 Fe1 N1 162.28(13)
N8 Fe1 N1 90.98(13)
N2 Fe1 N5 98.27(13)
N6 Fe1 N5 81.74(13)
N4 Fe1 N5 91.13(14)
N8 Fe1 N5 161.53(13)
N1 Fe1 N5 94.62(13)
N14 Fe2 N10 178.27(13)
N14 Fe2 N16 80.54(13)
N10 Fe2 N16 98.09(13)
N14 Fe2 N12 101.13(14)
N10 Fe2 N12 79.90(15)
N16 Fe2 N12 90.23(14)
N14 Fe2 N9 97.84(13)
N10 Fe2 N9 81.06(14)
N16 Fe2 N9 90.01(14)
N12 Fe2 N9 160.81(14)
N14 Fe2 N13 81.32(13)
N10 Fe2 N13 100.08(14)
N16 Fe2 N13 161.75(13)
N12 Fe2 N13 91.23(14)
N9 Fe2 N13 94.51(14)
F2 B1 F4 113.2(5)
F2 B1 F1 110.4(4)
F4 B1 F1 109.5(4)
F2 B1 F3 107.8(4)
F4 B1 F3 109.0(4)
F1 B1 F3 106.7(4)
F10 B2 F9 111.6(4)
F10 B2 F11 108.9(4)
F9 B2 F11 109.4(4)
F10 B2 F12 109.9(4)
F9 B2 F12 107.4(4)
F11 B2 F12 109.6(4)
F6 B3 F5 109.7(4)
F6 B3 F7 110.3(4)
F5 B3 F7 109.4(4)
F6 B3 F8 108.9(4)
F5 B3 F8 110.2(4)
F7 B3 F8 108.3(4)

loop_
_geom_bond_atom_site_label_1
_geom_bond_atom_site_label_2
_geom_bond_distance
C30 N8 1.334(5)
C30 C29 1.380(6)
C30 H30 0.9300
C29 C28 1.353(6)
C29 H29 0.9300
C28 N7 1.358(5)
C28 H28 0.9300
C27 N6 1.340(5)
C27 C26 1.371(6)
C27 N7 1.408(5)
C26 C25 1.383(6)
C26 H26 0.9300
C25 C24 1.395(6)
C25 H25 0.9300
C24 C23 1.382(6)
C24 H24 0.9300
C23 N6 1.345(5)
C23 C22 1.492(6)
C22 N5 1.502(5)
C22 H22A 0.9700
C22 H22B 0.9700
C12 C11 1.385(6)
C12 C7 1.403(6)
C12 N5 1.457(5)
C11 C10 1.376(6)
C11 H11 0.9300
C10 C9 1.387(7)
C10 H10 0.9300
C9 C8 1.379(6)
C9 H9 0.9300
C8 C7 1.404(6)
C8 H8 0.9300
C7 C1 1.477(5)
C1 C2 1.407(6)
C1 C6 1.408(6)
C2 C3 1.372(6)
C2 H2 0.9300
C3 C4 1.378(6)
C3 H3 0.9300
C4 C5 1.382(6)
C4 H4 0.9300
C5 C6 1.383(5)
C5 H5 0.9300
C6 N1 1.453(5)
C13 N1 1.497(5)
C13 C14 1.500(6)
C13 H13A 0.9700
C13 H13B 0.9700
C14 N2 1.357(5)
C14 C15 1.387(6)
C15 C16 1.401(7)
C15 H15 0.9300
C16 C17 1.367(7)
C16 H16 0.9300
C17 C18 1.361(6)
C17 H17 0.9300
C18 N2 1.357(5)
C18 N3 1.405(5)
C19 C20 1.360(6)
C19 N3 1.379(6)
C19 H19 0.9300
C20 C21 1.393(6)
C20 H20 0.9300
C21 N4 1.341(5)
C21 H21 0.9300
C51 N12 1.314(6)
C51 C50 1.408(7)
C51 H51 0.9300
C50 C49 1.352(7)
C50 H50 0.9300
C49 N11 1.360(6)
C49 H49 0.9300
C48 N10 1.345(6)
C48 N11 1.379(6)
C48 C47 1.390(6)
C47 C46 1.372(7)
C47 H47 0.9300
C46 C45 1.364(7)
C46 H46 0.9300
C45 C44 1.371(6)
C45 H45 0.9300
C44 N10 1.343(5)
C44 C43 1.496(6)
C43 N9 1.486(5)
C43 H43A 0.9700
C43 H43B 0.9700
C36 C35 1.375(5)
C36 C31 1.393(6)
C36 N9 1.460(5)
C35 C34 1.382(6)
C35 H35 0.9300
C34 C33 1.378(6)
C34 H34 0.9300
C33 C32 1.376(6)
C33 H33 0.9300
C32 C31 1.405(6)
C32 H32 0.9300
C31 C37 1.501(5)
C37 C38 1.399(6)
C37 C42 1.400(6)
C38 C39 1.366(6)
C38 H38 0.9300
C39 C40 1.386(7)
C39 H39 0.9300
C40 C41 1.398(7)
C40 H40 0.9300
C41 C42 1.397(6)
C41 H41 0.9300
C42 N13 1.444(5)
C52 C53 1.488(6)
C52 N13 1.490(5)
C52 H52A 0.9700
C52 H52B 0.9700
C53 N14 1.362(5)
C53 C54 1.377(6)
C54 C55 1.377(6)
C54 H54 0.9300
C55 C56 1.387(5)
C55 H55 0.9300
C56 C57 1.372(5)
C56 H56 0.9300
C57 N14 1.336(5)
C57 N15 1.414(5)
C58 N15 1.347(5)
C58 C59 1.370(6)
C58 H58 0.9300
C59 C60 1.399(6)
C59 H59 0.9300
C60 N16 1.327(5)
C60 H60 0.9300
N8 N7 1.370(5)
N8 Fe1 1.979(3)
N6 Fe1 1.916(3)
N1 Fe1 2.035(3)
N1 H1N 0.9100
N4 N3 1.355(5)
N4 Fe1 1.955(4)
N2 Fe1 1.895(3)
N5 Fe1 2.053(3)
N5 H5N 0.9100
N12 N11 1.374(5)
N12 Fe2 1.985(4)
N10 Fe2 1.911(3)
N9 Fe2 2.049(3)
N9 H9N 0.9100
N16 N15 1.366(4)
N16 Fe2 1.974(3)
N14 Fe2 1.906(3)
N13 Fe2 2.061(3)
N13 H13N 0.9100
F1 B1 1.392(6)
F2 B1 1.353(6)
F3 B1 1.400(6)
F4 B1 1.364(6)
F5 B3 1.393(6)
F6 B3 1.374(6)
F7 B3 1.398(6)
F8 B3 1.405(6)
F9 B2 1.374(6)
F10 B2 1.372(6)
F11 B2 1.394(6)
F12 B2 1.415(6)
B4 F16 1.351(16)
B4 F13 1.367(17)
B4 F15 1.367(18)
B4 F14 1.381(16)
B4' F13' 1.30(2)
B4' F16' 1.33(2)
B4' F14' 1.40(2)
B4' F15' 1.46(2)

loop_
_geom_torsion_atom_site_label_1
_geom_torsion_atom_site_label_2
_geom_torsion_atom_site_label_3
_geom_torsion_atom_site_label_4
_geom_torsion
N8 C30 C29 C28 -0.8(5)
C30 C29 C28 N7 1.0(5)
N6 C27 C26 C25 1.2(7)
N7 C27 C26 C25 -177.2(4)
C27 C26 C25 C24 -1.0(6)
C26 C25 C24 C23 -0.7(6)
C25 C24 C23 N6 2.3(6)
C25 C24 C23 C22 -177.1(4)
N6 C23 C22 N5 11.9(5)
C24 C23 C22 N5 -168.7(4)
C7 C12 C11 C10 0.0(6)
N5 C12 C11 C10 -178.9(4)
C12 C11 C10 C9 -3.4(6)
C11 C10 C9 C8 3.2(6)
C10 C9 C8 C7 0.5(6)
C11 C12 C7 C8 3.6(6)
N5 C12 C7 C8 -177.7(3)
C11 C12 C7 C1 -173.7(4)
N5 C12 C7 C1 5.1(6)
C9 C8 C7 C12 -3.8(5)
C9 C8 C7 C1 173.6(3)
C12 C7 C1 C2 -126.8(4)
C8 C7 C1 C2 55.9(5)
C12 C7 C1 C6 56.7(5)
C8 C7 C1 C6 -120.5(4)
C6 C1 C2 C3 -0.7(6)
C7 C1 C2 C3 -177.4(4)
C1 C2 C3 C4 1.2(6)
C2 C3 C4 C5 -0.8(7)
C3 C4 C5 C6 0.1(7)
C4 C5 C6 C1 0.4(6)
C4 C5 C6 N1 -179.9(4)
C2 C1 C6 C5 -0.1(6)
C7 C1 C6 C5 176.5(4)
C2 C1 C6 N1 -179.8(3)
C7 C1 C6 N1 -3.2(6)
N1 C13 C14 N2 10.5(5)
N1 C13 C14 C15 -170.0(4)
N2 C14 C15 C16 3.4(6)
C13 C14 C15 C16 -176.2(4)
C14 C15 C16 C17 -0.8(7)
C15 C16 C17 C18 -1.1(7)
C16 C17 C18 N2 0.5(7)
C16 C17 C18 N3 -176.7(4)
N3 C19 C20 C21 0.3(5)
C19 C20 C21 N4 0.6(5)
N12 C51 C50 C49 -0.1(6)
C51 C50 C49 N11 -1.1(5)
N10 C48 C47 C46 0.1(7)
N11 C48 C47 C46 177.9(4)
C48 C47 C46 C45 -0.3(7)
C47 C46 C45 C44 1.7(7)
C46 C45 C44 N10 -2.9(7)
C46 C45 C44 C43 176.1(4)
N10 C44 C43 N9 -13.5(5)
C45 C44 C43 N9 167.5(4)
C31 C36 C35 C34 0.9(6)
N9 C36 C35 C34 179.8(4)
C36 C35 C34 C33 0.4(7)
C35 C34 C33 C32 -0.6(7)
C34 C33 C32 C31 -0.5(7)
C35 C36 C31 C32 -1.9(6)
N9 C36 C31 C32 179.1(4)
C35 C36 C31 C37 -177.2(4)
N9 C36 C31 C37 3.9(6)
C33 C32 C31 C36 1.7(6)
C33 C32 C31 C37 177.2(4)
C36 C31 C37 C38 120.5(4)
C32 C31 C37 C38 -54.7(5)
C36 C31 C37 C42 -58.3(5)
C32 C31 C37 C42 126.5(4)
C42 C37 C38 C39 3.7(6)
C31 C37 C38 C39 -175.1(3)
C37 C38 C39 C40 0.0(6)
C38 C39 C40 C41 -3.2(6)
C39 C40 C41 C42 2.6(6)
C40 C41 C42 C37 1.2(6)
C40 C41 C42 N13 179.8(4)
C38 C37 C42 C41 -4.2(6)
C31 C37 C42 C41 174.6(3)
C38 C37 C42 N13 177.2(3)
C31 C37 C42 N13 -4.0(6)
N13 C52 C53 N14 -5.7(5)
N13 C52 C53 C54 173.8(4)
N14 C53 C54 C55 -1.3(6)
C52 C53 C54 C55 179.2(4)
C53 C54 C55 C56 -0.4(6)
C54 C55 C56 C57 0.9(6)
C55 C56 C57 N14 0.3(6)
C55 C56 C57 N15 -179.7(4)
N15 C58 C59 C60 -0.7(5)
C58 C59 C60 N16 0.2(5)
C29 C30 N8 N7 0.2(5)
C29 C30 N8 Fe1 -177.4(3)
C29 C28 N7 N8 -0.9(5)
C29 C28 N7 C27 173.0(4)
C30 N8 N7 C28 0.4(4)
Fe1 N8 N7 C28 178.8(3)
C30 N8 N7 C27 -174.5(3)
Fe1 N8 N7 C27 3.9(4)
N6 C27 N7 C28 -178.6(4)
C26 C27 N7 C28 -0.1(7)
N6 C27 N7 N8 -5.1(5)
C26 C27 N7 N8 173.5(4)
C26 C27 N6 C23 0.4(6)
N7 C27 N6 C23 179.0(3)
C26 C27 N6 Fe1 -174.6(3)
N7 C27 N6 Fe1 4.0(5)
C24 C23 N6 C27 -2.2(6)
C22 C23 N6 C27 177.3(4)
C24 C23 N6 Fe1 172.7(3)
C22 C23 N6 Fe1 -7.8(5)
C5 C6 N1 C13 -116.2(4)
C1 C6 N1 C13 63.5(4)
C5 C6 N1 Fe1 108.3(3)
C1 C6 N1 Fe1 -72.0(4)
C14 C13 N1 C6 -149.8(3)
C14 C13 N1 Fe1 -11.6(4)
C20 C21 N4 N3 -1.2(5)
C20 C21 N4 Fe1 -172.6(3)
C21 N4 N3 C19 1.4(5)
Fe1 N4 N3 C19 175.7(3)
C21 N4 N3 C18 -171.3(4)
Fe1 N4 N3 C18 2.9(4)
C20 C19 N3 N4 -1.1(5)
C20 C19 N3 C18 170.3(4)
N2 C18 N3 N4 -1.8(5)
C17 C18 N3 N4 175.7(4)
N2 C18 N3 C19 -172.9(4)
C17 C18 N3 C19 4.6(7)
C15 C14 N2 C18 -4.0(6)
C13 C14 N2 C18 175.6(3)
C15 C14 N2 Fe1 175.9(3)
C13 C14 N2 Fe1 -4.5(5)
C17 C18 N2 C14 2.0(6)
N3 C18 N2 C14 179.7(3)
C17 C18 N2 Fe1 -177.8(3)
N3 C18 N2 Fe1 -0.2(4)
C11 C12 N5 C22 -121.9(4)
C7 C12 N5 C22 59.3(5)
C11 C12 N5 Fe1 105.2(3)
C7 C12 N5 Fe1 -73.6(4)
C23 C22 N5 C12 -146.3(3)
C23 C22 N5 Fe1 -10.7(4)
C50 C51 N12 N11 1.3(5)
C50 C51 N12 Fe2 171.1(4)
C50 C49 N11 N12 2.0(5)
C50 C49 N11 C48 -173.6(4)
C51 N12 N11 C49 -2.1(5)
Fe2 N12 N11 C49 -175.2(3)
C51 N12 N11 C48 174.1(4)
Fe2 N12 N11 C48 1.0(5)
N10 C48 N11 C49 175.7(4)
C47 C48 N11 C49 -2.3(8)
N10 C48 N11 N12 0.5(5)
C47 C48 N11 N12 -177.6(4)
C45 C44 N10 C48 2.6(6)
C43 C44 N10 C48 -176.5(4)
C45 C44 N10 Fe2 -174.8(3)
C43 C44 N10 Fe2 6.2(5)
N11 C48 N10 C44 -179.3(3)
C47 C48 N10 C44 -1.1(6)
N11 C48 N10 Fe2 -1.9(5)
C47 C48 N10 Fe2 176.2(3)
C35 C36 N9 C43 117.3(4)
C31 C36 N9 C43 -63.8(5)
C35 C36 N9 Fe2 -108.7(4)
C31 C36 N9 Fe2 70.3(4)
C44 C43 N9 C36 151.9(3)
C44 C43 N9 Fe2 14.5(4)
C59 C60 N16 N15 0.3(5)
C59 C60 N16 Fe2 -178.2(4)
C59 C58 N15 N16 0.9(5)
C59 C58 N15 C57 -176.9(4)
C60 N16 N15 C58 -0.8(4)
Fe2 N16 N15 C58 178.3(3)
C60 N16 N15 C57 177.4(3)
Fe2 N16 N15 C57 -3.5(4)
N14 C57 N15 C58 -179.1(4)
C56 C57 N15 C58 0.9(7)
N14 C57 N15 N16 3.1(5)
C56 C57 N15 N16 -176.9(4)
C56 C57 N14 C53 -2.0(6)
N15 C57 N14 C53 178.0(3)
C56 C57 N14 Fe2 178.7(3)
N15 C57 N14 Fe2 -1.2(4)
C54 C53 N14 C57 2.4(6)
C52 C53 N14 C57 -178.0(4)
C54 C53 N14 Fe2 -178.3(3)
C52 C53 N14 Fe2 1.3(5)
C41 C42 N13 C52 122.9(4)
C37 C42 N13 C52 -58.5(5)
C41 C42 N13 Fe2 -104.3(4)
C37 C42 N13 Fe2 74.3(4)
C53 C52 N13 C42 142.5(3)
C53 C52 N13 Fe2 7.3(4)
C14 N2 Fe1 N6 -178(100)
C18 N2 Fe1 N6 1(4)
C14 N2 Fe1 N4 -178.5(3)
C18 N2 Fe1 N4 1.3(3)
C14 N2 Fe1 N8 -91.3(3)
C18 N2 Fe1 N8 88.5(3)
C14 N2 Fe1 N1 -1.8(3)
C18 N2 Fe1 N1 178.0(3)
C14 N2 Fe1 N5 91.7(3)
C18 N2 Fe1 N5 -88.5(3)
C27 N6 Fe1 N2 86(4)
C23 N6 Fe1 N2 -89(4)
C27 N6 Fe1 N4 85.9(3)
C23 N6 Fe1 N4 -89.0(3)
C27 N6 Fe1 N8 -1.6(3)
C23 N6 Fe1 N8 -176.6(3)
C27 N6 Fe1 N1 -90.7(3)
C23 N6 Fe1 N1 94.3(3)
C27 N6 Fe1 N5 176.1(3)
C23 N6 Fe1 N5 1.1(3)
C21 N4 Fe1 N2 168.7(5)
N3 N4 Fe1 N2 -2.2(3)
C21 N4 Fe1 N6 -11.3(5)
N3 N4 Fe1 N6 177.8(3)
C21 N4 Fe1 N8 68.4(5)
N3 N4 Fe1 N8 -102.5(3)
C21 N4 Fe1 N1 157.9(5)
N3 N4 Fe1 N1 -13.1(6)
C21 N4 Fe1 N5 -93.1(5)
N3 N4 Fe1 N5 95.9(3)
C30 N8 Fe1 N2 -1.5(5)
N7 N8 Fe1 N2 -178.9(3)
C30 N8 Fe1 N6 176.2(5)
N7 N8 Fe1 N6 -1.3(3)
C30 N8 Fe1 N4 79.1(5)
N7 N8 Fe1 N4 -98.4(3)
C30 N8 Fe1 N1 -83.2(5)
N7 N8 Fe1 N1 99.3(3)
C30 N8 Fe1 N5 169.0(4)
N7 N8 Fe1 N5 -8.4(6)
C6 N1 Fe1 N2 144.2(3)
C13 N1 Fe1 N2 7.6(3)
C6 N1 Fe1 N6 -35.9(3)
C13 N1 Fe1 N6 -172.5(2)
C6 N1 Fe1 N4 155.1(4)
C13 N1 Fe1 N4 18.5(6)
C6 N1 Fe1 N8 -115.8(3)
C13 N1 Fe1 N8 107.6(3)
C6 N1 Fe1 N5 46.5(3)
C13 N1 Fe1 N5 -90.1(3)
C12 N5 Fe1 N2 -42.7(3)
C22 N5 Fe1 N2 -176.7(3)
C12 N5 Fe1 N6 139.6(3)
C22 N5 Fe1 N6 5.7(3)
C12 N5 Fe1 N4 -123.7(3)
C22 N5 Fe1 N4 102.3(3)
C12 N5 Fe1 N8 146.7(4)
C22 N5 Fe1 N8 12.8(6)
C12 N5 Fe1 N1 39.5(3)
C22 N5 Fe1 N1 -94.4(3)
C57 N14 Fe2 N10 37(5)
C53 N14 Fe2 N10 -142(5)
C57 N14 Fe2 N16 -0.5(3)
C53 N14 Fe2 N16 -179.7(3)
C57 N14 Fe2 N12 -88.8(3)
C53 N14 Fe2 N12 91.9(3)
C57 N14 Fe2 N9 88.2(3)
C53 N14 Fe2 N9 -91.0(3)
C57 N14 Fe2 N13 -178.4(3)
C53 N14 Fe2 N13 2.4(3)
C44 N10 Fe2 N14 53(5)
C48 N10 Fe2 N14 -124(5)
C44 N10 Fe2 N16 90.5(3)
C48 N10 Fe2 N16 -86.8(3)
C44 N10 Fe2 N12 179.3(3)
C48 N10 Fe2 N12 2.0(3)
C44 N10 Fe2 N9 1.8(3)
C48 N10 Fe2 N9 -175.5(3)
C44 N10 Fe2 N13 -91.2(3)
C48 N10 Fe2 N13 91.5(3)
C60 N16 Fe2 N14 -179.4(5)
N15 N16 Fe2 N14 2.1(3)
C60 N16 Fe2 N10 1.7(5)
N15 N16 Fe2 N10 -176.8(3)
C60 N16 Fe2 N12 -78.1(5)
N15 N16 Fe2 N12 103.4(3)
C60 N16 Fe2 N9 82.7(5)
N15 N16 Fe2 N9 -95.8(3)
C60 N16 Fe2 N13 -172.8(4)
N15 N16 Fe2 N13 8.7(6)
C51 N12 Fe2 N14 7.5(5)
N11 N12 Fe2 N14 177.0(3)
C51 N12 Fe2 N10 -171.1(5)
N11 N12 Fe2 N10 -1.5(3)
C51 N12 Fe2 N16 -72.9(5)
N11 N12 Fe2 N16 96.6(3)
C51 N12 Fe2 N9 -163.6(4)
N11 N12 Fe2 N9 5.9(6)
C51 N12 Fe2 N13 88.9(5)
N11 N12 Fe2 N13 -101.6(3)
C36 N9 Fe2 N14 37.1(3)
C43 N9 Fe2 N14 172.1(3)
C36 N9 Fe2 N10 -144.2(3)
C43 N9 Fe2 N10 -9.2(3)
C36 N9 Fe2 N16 117.6(3)
C43 N9 Fe2 N16 -107.4(3)
C36 N9 Fe2 N12 -151.7(4)
C43 N9 Fe2 N12 -16.7(6)
C36 N9 Fe2 N13 -44.7(3)
C43 N9 Fe2 N13 90.3(3)
C42 N13 Fe2 N14 -139.1(3)
C52 N13 Fe2 N14 -5.3(3)
C42 N13 Fe2 N10 39.9(3)
C52 N13 Fe2 N10 173.6(3)
C42 N13 Fe2 N16 -145.6(4)
C52 N13 Fe2 N16 -11.9(6)
C42 N13 Fe2 N12 119.9(3)
C52 N13 Fe2 N12 -106.4(3)
C42 N13 Fe2 N9 -41.8(3)
C52 N13 Fe2 N9 91.9(3)
